data_8103269
loop_
_publ_author_name
'Olga Sichevych'
'Yurii Prots'
'Walter Schnelle'
'Yuri Grin'

_publ_section_title
;
 Crystal structure of calcium nickel digallide, CaNiGa2
;
_journal_issue 4
_journal_name_full 'Zeitschrift f\"ur Kristallographie - New Crystal Structures'
_journal_page_first 439
_journal_volume 226
_journal_year 2011
_chemical_formula_sum 'Ca4 Ga8 Ni4'
_chemical_formula_weight 952.87
_space_group_IT_number 63
_symmetry_cell_setting orthorhombic
_symmetry_space_group_name_Hall '-C 2c 2'
_symmetry_space_group_name_H-M 'C m c m'
_audit_creation_method WinCSD
_cell_angle_alpha 90
_cell_angle_beta 90
_cell_angle_gamma 90
_cell_formula_units_Z 4
_cell_length_a 4.0578(1)
_cell_length_b 10.3639(3)
_cell_length_c 6.9592(2)
_cell_measurement_reflns_used 51
_cell_measurement_theta_max 49.5
_cell_measurement_theta_min 8.5
_cell_volume 292.667(14)
_computing_cell_refinement WinCSD
_computing_data_collection 'CrystalClear (Rigaku Corp., 2000)'
_computing_data_reduction 'CrystalClear (Rigaku Corp., 2000)'
_computing_structure_refinement WinCSD
_diffrn_ambient_temperature 293(2)
_diffrn_detector_area_resol_mean 14.6306
_diffrn_measurement_details
;
scan:
    Number of images: 300
               Slice: -120.0000 - 120.0000
         Image width: 0.8000
            Exp time: 60.0000
       Rotation axis: Phi
               Omega: 0.0000
                 Chi: 0.0000
                 Phi: 0.0000
                 XTD: 42.0800
              2theta: -25.0000
scan:
    Number of images: 70
               Slice: -38.0000 - 18.0000
         Image width: 0.8000
            Exp time: 60.0000
       Rotation axis: Omega
               Omega: 0.0000
                 Chi: -90.0000
                 Phi: -5.0000
                 XTD: 42.0800
              2theta: -25.0000

;
_diffrn_measurement_device 'Rigaku AFC7'
_diffrn_radiation_detector 'Mercury70 (2x2 bin mode)'
_diffrn_radiation_monochromator 'Graphite Monochromator'
_diffrn_radiation_source 'Sealed Tube'
_diffrn_radiation_type 'Mo K\a'
_diffrn_radiation_wavelength 0.71073
_diffrn_reflns_av_R_equivalents 0.029
_diffrn_reflns_av_sigmaI/netI 0.023
_diffrn_reflns_limit_h_max 6
_diffrn_reflns_limit_h_min -6
_diffrn_reflns_limit_k_max 16
_diffrn_reflns_limit_k_min -15
_diffrn_reflns_limit_l_max 10
_diffrn_reflns_limit_l_min -6
_diffrn_reflns_number 1350
_diffrn_reflns_reduction_process 'Lp corrections applied'
_diffrn_reflns_theta_max 34.10
_diffrn_reflns_theta_min 4.90
_diffrn_source_current 40.0000
_diffrn_source_power 2.0000
_diffrn_source_voltage 50.0000
_exptl_absorpt_coefficient_mu 26.89
_exptl_crystal_colour gray
_exptl_crystal_density_diffrn 5.406
_exptl_crystal_density_method 'not measured'
_exptl_crystal_description Platelet
_exptl_crystal_F_000 440
_exptl_crystal_size_max 0.070
_exptl_crystal_size_mid 0.050
_exptl_crystal_size_min 0.020
_refine_diff_density_max 2.644
_refine_diff_density_min -3.927
_refine_ls_extinction_coef 0.0023(5)
_refine_ls_extinction_expression Fc^*^=kFc[1+0.001xFc^2^\l^3^/sin(2\q)]^-1/4^
_refine_ls_extinction_method SHELXL
_refine_ls_goodness_of_fit_ref 1.188
_refine_ls_matrix_type full
_refine_ls_number_parameters 11
_refine_ls_number_reflns 232
_refine_ls_restrained_S_all 1.188
_refine_ls_R_factor_gt 0.032
_refine_ls_shift/su_max 0.010
_refine_ls_structure_factor_coef F
_refine_ls_weighting_scheme unit
_refine_ls_wR_factor_ref 0.028
_reflns_number_gt 212
_reflns_number_total 232
_reflns_threshold_expression >2sigma(I)
_cod_data_source_file 710075.cff
_cod_data_source_block OS_CaNiGa2
_cod_original_cell_volume 292.66(3)
_cod_original_formula_sum 'Ca4 Ni4 Ga8'
_cod_database_code 8103269

loop_
_symmetry_equiv_pos_as_xyz
' x, y, z'
'-x, y, z'
' x, -y, 1/2+z'
'-x, -y, 1/2+z'
'-x, -y, -z'
' x, -y, -z'
'-x, y, 1/2-z'
' x, y, 1/2-z'
' 1/2+x, 1/2+y, z'
' 1/2-x, 1/2+y, z'
' 1/2+x, 1/2-y, 1/2+z'
' 1/2-x, 1/2-y, 1/2+z'
' 1/2-x, 1/2-y, -z'
' 1/2+x, 1/2-y, -z'
' 1/2-x, 1/2+y, 1/2-z'
' 1/2+x, 1/2+y, 1/2-z'

loop_
_atom_site_aniso_label
_atom_site_aniso_U_11
_atom_site_aniso_U_22
_atom_site_aniso_U_33
_atom_site_aniso_U_12
_atom_site_aniso_U_13
_atom_site_aniso_U_23
Ca 0.0159(6) 0.0117(6) 0.0127(6) 0 0 0
Ni 0.0118(4) 0.0120(4) 0.0132(5) 0 0 0
Ga 0.0128(3) 0.0195(3) 0.0121(4) 0 0 -0.0000(2)

loop_
_atom_site_label
_atom_site_type_symbol
_atom_site_fract_x
_atom_site_fract_y
_atom_site_fract_z
_atom_site_thermal_displace_type
_atom_site_B_iso_or_equiv
_atom_site_symmetry_multiplicity
_atom_site_Wyckoff_symbol
_atom_site_occupancy
Ca Ca 0 0.4421(2) 0.75 Uani 0.0134(4) 4 c 1.0
Ni Ni 0 0.2814(1) 0.25 Uani 0.0123(3) 4 c 1.0
Ga Ga 0 0.16080(8) 0.5568(1) Uani 0.0148(2) 8 f 1.0

loop_
_atom_type_symbol
_atom_type_description
_atom_type_number_in_cell
_atom_type_scat_dispersion_real
_atom_type_scat_dispersion_imag
_atom_type_scat_source
Ca Ca 4.00 .228 .308 International_Tables_Vol_IV_Table_2.3.1
Ni Ni 4.00 .341 1.118 International_Tables_Vol_IV_Table_2.3.1
Ga Ga 8.00 .237 1.619 International_Tables_Vol_IV_Table_2.3.1

loop_
_geom_bond_atom_site_label_1
_geom_bond_atom_site_label_2
_geom_bond_distance
_geom_bond_site_symmetry_2
_geom_bond_publ_flag
Ca Ni 2.864(2) 3_565 yes
Ca Ni 3.080(2) 11_555 yes
Ca Ga 3.1329(9) 11_555 yes
Ca Ga 3.211(2) . yes
Ca Ga 3.326(1) 9_555 yes
Ca Ca 3.6805(9) 3_565 yes
Ca Ni 3.857(1) . yes
Ca Ca 4.0578(1) 1_655 yes
Ni Ga 2.475(1) . yes
Ni Ga 2.5062(6) 11_554 yes
Ga Ga 2.688(1) 7_556 yes
Ga Ga 2.8566(8) 13_556 yes
Ga Ga 3.426(1) 5_556 yes
